data_4025972
loop_
_publ_author_name
'Tomoki Ogoshi'
'Takamichi Aoki'
'Keisuke Kitajima'
'Shuhei Fujinami'
'Tada-aki Yamagishi'
'Yoshiaki Nakamoto'

_publ_contact_author_address
;
    Graduate School of Natural Science and Technology,
Kanazawa University, Kakuma-machi, Kanazawa 920-1192,Japan
;
_publ_contact_author_email ' ogoshi@t.kanazawa-u.ac.jp '
_publ_contact_author_fax ' +81-76-234-4800 '
_publ_contact_author_name ' Tomoki Ogoshi'
_publ_contact_author_phone ' +81-76-234-4775 '
_publ_section_title
;
 Facile, Rapid, and High-Yield Synthesis of Pillar[5]arene from
 Commercially Available Reagents and Its X-ray Crystal Structure
;
_journal_name_full 'Journal of Organic Chemistry'
_journal_page_first 328
_journal_page_last 331
_journal_paper_doi 10.1021/jo1020823
_journal_volume 76
_journal_year 2011
_chemical_formula_sum 'C47 H54 O14'
_chemical_formula_weight 842.94
_space_group_IT_number 2
_symmetry_cell_setting triclinic
_symmetry_Int_Tables_number 2
_symmetry_space_group_name_Hall '-P 1'
_symmetry_space_group_name_H-M 'P -1'
_cell_angle_alpha 103.988(6)
_cell_angle_beta 93.374(5)
_cell_angle_gamma 92.078(6)
_cell_formula_units_Z 2
_cell_length_a 9.858(2)
_cell_length_b 12.708(3)
_cell_length_c 17.854(3)
_cell_measurement_reflns_used 9055
_cell_measurement_temperature 123.2
_cell_measurement_theta_max 27.5
_cell_measurement_theta_min 3.0
_cell_volume 2163.6(8)
_computing_cell_refinement CRYSTALCLEAR
_computing_data_collection CRYSTALCLEAR
_computing_data_reduction 'teXsan Ver. 1.11'
_computing_publication_material 'teXsan Ver. 1.11'
_computing_structure_refinement 'teXsan Ver. 1.10'
_computing_structure_solution SIR92
_diffrn_ambient_temperature 123.2
_diffrn_detector_area_resol_mean 14.46
_diffrn_measured_fraction_theta_full 0.9721
_diffrn_measured_fraction_theta_max 0.9721
_diffrn_measurement_device_type 'Rigaku/MSC Mercury CCD'
_diffrn_measurement_method ?w
_diffrn_radiation_type 'Mo K?a'
_diffrn_radiation_wavelength 0.7107
_diffrn_reflns_av_R_equivalents 0.038
_diffrn_reflns_limit_h_max 11
_diffrn_reflns_limit_h_min -12
_diffrn_reflns_limit_k_max 16
_diffrn_reflns_limit_k_min -16
_diffrn_reflns_limit_l_max 23
_diffrn_reflns_limit_l_min -21
_diffrn_reflns_number 9661
_diffrn_reflns_theta_full 27.51
_diffrn_reflns_theta_max 27.51
_exptl_absorpt_coefficient_mu 0.095
_exptl_absorpt_correction_T_max 0.996
_exptl_absorpt_correction_T_min 0.797
_exptl_absorpt_correction_type multi-scan
_exptl_absorpt_process_details '(Jacobson, 1998)'
_exptl_crystal_colour Colorless
_exptl_crystal_density_diffrn 1.294
_exptl_crystal_description Prism
_exptl_crystal_size_max 0.25
_exptl_crystal_size_mid 0.15
_exptl_crystal_size_min 0.04
_refine_diff_density_max 0.65
_refine_diff_density_min -0.39
_refine_ls_extinction_method none
_refine_ls_goodness_of_fit_ref 1.704
_refine_ls_hydrogen_treatment noref
_refine_ls_number_parameters 530
_refine_ls_number_reflns 9096
_refine_ls_R_factor_gt 0.0753
_refine_ls_shift/su_max 0.0002
_refine_ls_structure_factor_coef F
_refine_ls_weighting_details 'w = 1/[?s^2^(Fo) + 0.00063|Fo|^2^]'
_refine_ls_weighting_scheme calc
_refine_ls_wR_factor_ref 0.1077
_reflns_number_gt 5585
_reflns_number_total 9661
_reflns_threshold_expression F^2^>2.0?s(F^2^)
_cod_data_source_file jo1020823_si_002.cif
_cod_data_source_block '_ogosi31'
_cod_original_sg_symbol_H-M 'P -1 '
_cod_original_formula_sum 'C47 H54 O14 '
_cod_database_code 4025972

loop_
_symmetry_equiv_pos_as_xyz
x,y,z
-x,-y,-z

loop_
_atom_site_label
_atom_site_type_symbol
_atom_site_fract_x
_atom_site_fract_y
_atom_site_fract_z
_atom_site_U_iso_or_equiv
_atom_site_adp_type
_atom_site_occupancy
_atom_site_calc_flag
_atom_site_refinement_flags
O1 O 0.6977(3) 0.4048(2) -0.0435(1) 0.0419(7) Uani 1.00 d .
O2 O 0.8746(3) 0.6476(2) 0.2483(2) 0.0542(9) Uani 1.00 d .
O3 O 1.0526(2) 0.1073(2) 0.1812(1) 0.0372(7) Uani 1.00 d .
O4 O 0.7814(2) 0.1973(2) -0.0741(1) 0.0358(7) Uani 1.00 d .
O5 O 0.3873(2) -0.0298(2) 0.1691(1) 0.0272(6) Uani 1.00 d .
O6 O 0.9395(2) -0.0453(2) 0.2449(1) 0.0354(7) Uani 1.00 d .
O7 O 0.1501(2) 0.2785(2) 0.2974(1) 0.0345(6) Uani 1.00 d .
O8 O 0.6433(2) 0.1755(2) 0.4181(1) 0.0348(7) Uani 1.00 d .
O9 O 0.6877(3) 0.7064(2) 0.3517(2) 0.0472(8) Uani 1.00 d .
O10 O 0.2413(2) 0.4341(2) 0.2234(1) 0.0379(7) Uani 1.00 d .
O11 O 0.3734(3) 0.1380(2) 0.1005(2) 0.0465(8) Uani 1.00 d .
O12 O 0.8064(3) 0.3666(2) 0.4470(2) 0.0442(8) Uani 1.00 d .
O13 O 0.9008(4) 1.3491(3) 0.6731(2) 0.0384(9) Uiso 0.67 d P
O14 O 0.9424(3) 1.0156(3) 0.6043(2) 0.0353(8) Uiso 0.67 d P
O15 O 0.8166(8) 0.7367(7) 0.4891(5) 0.046(2) Uiso 0.33 d P
O16 O 0.9707(7) 1.1372(6) 0.6520(4) 0.034(2) Uiso 0.33 d P
C1 C 0.7484(3) 0.4612(3) 0.0294(2) 0.0322(9) Uani 1.00 d .
C2 C 0.6660(3) 0.5380(3) 0.0702(2) 0.0308(9) Uani 1.00 d .
C3 C 0.7062(3) 0.6014(3) 0.1433(2) 0.0302(9) Uani 1.00 d .
C4 C 0.8347(4) 0.5855(3) 0.1753(2) 0.0333(9) Uani 1.00 d .
C5 C 0.9164(3) 0.5084(3) 0.1350(2) 0.0325(9) Uani 1.00 d .
C6 C 0.8763(3) 0.4450(3) 0.0611(2) 0.0283(8) Uani 1.00 d .
C7 C 0.9680(3) 0.3600(3) 0.0193(2) 0.0321(9) Uani 1.00 d .
C8 C 0.9798(3) 0.1250(3) 0.1174(2) 0.0288(8) Uani 1.00 d .
C9 C 1.0055(3) 0.2242(3) 0.0995(2) 0.0305(9) Uani 1.00 d .
C10 C 0.9397(3) 0.2498(3) 0.0362(2) 0.0268(8) Uani 1.00 d .
C11 C 0.8458(3) 0.1724(3) -0.0096(2) 0.0277(8) Uani 1.00 d .
C12 C 0.8209(3) 0.0735(3) 0.0070(2) 0.0279(8) Uani 1.00 d .
C13 C 0.8882(3) 0.0476(3) 0.0710(2) 0.0267(8) Uani 1.00 d .
C14 C 0.8569(3) -0.0623(3) 0.0876(2) 0.0296(8) Uani 1.00 d .
C15 C 0.5264(3) -0.0352(2) 0.1890(2) 0.0244(8) Uani 1.00 d .
C16 C 0.6185(3) -0.0502(2) 0.1323(2) 0.0253(8) Uani 1.00 d .
C17 C 0.7573(3) -0.0539(2) 0.1496(2) 0.0263(8) Uani 1.00 d .
C18 C 0.8002(3) -0.0441(3) 0.2273(2) 0.0282(8) Uani 1.00 d .
C19 C 0.7083(3) -0.0294(3) 0.2841(2) 0.0281(8) Uani 1.00 d .
C20 C 0.5700(3) -0.0233(2) 0.2663(2) 0.0246(8) Uani 1.00 d .
C21 C 0.4725(3) 0.0010(3) 0.3295(2) 0.0292(9) Uani 1.00 d .
C22 C 0.2725(3) 0.2511(3) 0.3291(2) 0.0273(8) Uani 1.00 d .
C23 C 0.3080(3) 0.1448(3) 0.3169(2) 0.0274(8) Uani 1.00 d .
C24 C 0.4319(3) 0.1175(3) 0.3461(2) 0.0250(8) Uani 1.00 d .
C25 C 0.5202(3) 0.2015(3) 0.3901(2) 0.0265(8) Uani 1.00 d .
C26 C 0.4815(3) 0.3080(3) 0.4041(2) 0.0275(8) Uani 1.00 d .
C27 C 0.3574(3) 0.3353(3) 0.3735(2) 0.0273(8) Uani 1.00 d .
C28 C 0.3229(3) 0.4530(3) 0.3877(2) 0.0317(9) Uani 1.00 d .
C29 C 0.5777(3) 0.6366(3) 0.3196(2) 0.0326(9) Uani 1.00 d .
C30 C 0.5090(3) 0.5821(3) 0.3655(2) 0.0315(9) Uani 1.00 d .
C31 C 0.3956(3) 0.5124(3) 0.3368(2) 0.0293(8) Uani 1.00 d .
C32 C 0.3524(3) 0.4995(3) 0.2584(2) 0.0289(8) Uani 1.00 d .
C33 C 0.4202(3) 0.5548(3) 0.2130(2) 0.0305(9) Uani 1.00 d .
C34 C 0.5347(3) 0.6238(3) 0.2424(2) 0.0304(9) Uani 1.00 d .
C35 C 0.6101(4) 0.6780(3) 0.1887(2) 0.0357(9) Uani 1.00 d .
C36 C 0.4437(4) 0.2213(3) 0.1087(2) 0.039(1) Uani 1.00 d .
C37 C 0.4227(5) 0.2943(3) 0.0543(2) 0.057(1) Uani 1.00 d .
C38 C 0.5532(4) 0.2560(4) 0.1738(3) 0.053(1) Uani 1.00 d .
C39 C 0.8377(4) 0.4185(5) 0.4010(3) 0.068(2) Uani 1.00 d .
C40 C 0.8202(6) 0.3689(9) 0.3160(3) 0.131(3) Uani 1.00 d .
C41 C 0.8901(6) 0.5389(5) 0.4323(4) 0.101(2) Uani 1.00 d .
C42 C 0.8165(5) 1.2795(4) 0.6797(3) 0.032(1) Uiso 0.67 d P
C43 C 0.7189(5) 1.2266(4) 0.6130(3) 0.036(1) Uiso 0.67 d P
C44 C 0.8175(4) 1.2378(3) 0.7523(2) 0.0444(9) Uiso 1.00 d .
C45 C 0.9152(5) 0.9285(4) 0.5578(3) 0.033(1) Uiso 0.67 d P
C46 C 0.7880(4) 0.9178(4) 0.4999(3) 0.050(1) Uiso 1.00 d .
C47 C 0.9926(5) 0.8396(4) 0.5621(3) 0.065(1) Uiso 1.00 d .
C48 C 0.852(1) 0.8307(9) 0.5187(6) 0.035(2) Uiso 0.33 d P
C49 C 0.8860(10) 1.2075(8) 0.6720(6) 0.029(2) Uiso 0.33 d P
C50 C 0.841(1) 1.273(1) 0.6162(8) 0.051(3) Uiso 0.33 d P
H1 H 0.7416 0.3276 -0.0500 0.0483 Uiso 1.00 calc .
H2 H 0.9386 0.6166 0.2708 0.0483 Uiso 1.00 calc .
H3 H 0.5790 0.5474 0.0473 0.0374 Uiso 1.00 calc .
H4 H 1.0030 0.4980 0.1582 0.0373 Uiso 1.00 calc .
H5 H 1.0599 0.3827 0.0353 0.0385 Uiso 1.00 calc .
H6 H 0.9533 0.3524 -0.0349 0.0385 Uiso 1.00 calc .
H7 H 1.0136 0.0462 0.2038 0.0483 Uiso 1.00 calc .
H8 H 0.7068 0.1486 -0.0949 0.0483 Uiso 1.00 calc .
H9 H 1.0708 0.2747 0.1312 0.0356 Uiso 1.00 calc .
H10 H 0.7570 0.0224 -0.0254 0.0328 Uiso 1.00 calc .
H11 H 0.9393 -0.0891 0.1044 0.0360 Uiso 1.00 calc .
H12 H 0.8193 -0.1115 0.0415 0.0360 Uiso 1.00 calc .
H13 H 0.3737 0.0346 0.1436 0.0483 Uiso 1.00 calc .
H14 H 0.9676 -0.0485 0.2949 0.0483 Uiso 1.00 calc .
H15 H 0.5859 -0.0579 0.0800 0.0289 Uiso 1.00 calc .
H16 H 0.7405 -0.0238 0.3361 0.0330 Uiso 1.00 calc .
H17 H 0.3933 -0.0456 0.3146 0.0356 Uiso 1.00 calc .
H18 H 0.5157 -0.0117 0.3755 0.0356 Uiso 1.00 calc .
H19 H 0.1111 0.2189 0.2551 0.0483 Uiso 1.00 calc .
H20 H 0.6972 0.2441 0.4257 0.0483 Uiso 1.00 calc .
H21 H 0.2459 0.0887 0.2878 0.0315 Uiso 1.00 calc .
H22 H 0.5425 0.3637 0.4347 0.0325 Uiso 1.00 calc .
H23 H 0.2275 0.4559 0.3775 0.0381 Uiso 1.00 calc .
H24 H 0.3476 0.4883 0.4401 0.0381 Uiso 1.00 calc .
H25 H 0.7057 0.7273 0.4054 0.0483 Uiso 1.00 calc .
H26 H 0.1937 0.3982 0.2559 0.0483 Uiso 1.00 calc .
H27 H 0.5402 0.5927 0.4183 0.0383 Uiso 1.00 calc .
H28 H 0.3882 0.5459 0.1607 0.0355 Uiso 1.00 calc .
H29 H 0.6592 0.7409 0.2187 0.0419 Uiso 1.00 calc .
H30 H 0.5447 0.6983 0.1539 0.0419 Uiso 1.00 calc .

loop_
_atom_site_aniso_label
_atom_site_aniso_U_11
_atom_site_aniso_U_22
_atom_site_aniso_U_33
_atom_site_aniso_U_12
_atom_site_aniso_U_13
_atom_site_aniso_U_23
O1 0.052(2) 0.043(2) 0.026(1) 0.005(1) -0.014(1) 0.002(1)
O2 0.067(2) 0.048(2) 0.038(2) -0.016(1) -0.017(1) 0.000(1)
O3 0.034(1) 0.037(1) 0.039(1) -0.006(1) -0.013(1) 0.013(1)
O4 0.041(1) 0.039(1) 0.027(1) -0.010(1) -0.0088(10) 0.010(1)
O5 0.026(1) 0.026(1) 0.028(1) -0.0019(9) -0.0064(9) 0.0051(10)
O6 0.028(1) 0.035(1) 0.043(1) 0.0056(10) -0.009(1) 0.012(1)
O7 0.026(1) 0.035(1) 0.040(1) 0.0012(10) -0.0047(10) 0.007(1)
O8 0.032(1) 0.033(1) 0.035(1) 0.0024(10) -0.0106(10) 0.004(1)
O9 0.060(2) 0.036(1) 0.036(1) -0.013(1) -0.018(1) -0.001(1)
O10 0.038(1) 0.038(1) 0.036(1) -0.003(1) -0.008(1) 0.008(1)
O11 0.050(2) 0.034(1) 0.057(2) -0.007(1) -0.015(1) 0.020(1)
O12 0.037(1) 0.042(2) 0.053(2) -0.002(1) -0.007(1) 0.015(1)
C1 0.041(2) 0.028(2) 0.026(2) -0.006(1) -0.007(1) 0.008(1)
C2 0.037(2) 0.025(2) 0.030(2) 0.000(1) -0.007(1) 0.011(1)
C3 0.042(2) 0.017(2) 0.031(2) -0.006(1) -0.004(1) 0.008(1)
C4 0.041(2) 0.029(2) 0.028(2) -0.013(1) -0.007(1) 0.006(1)
C5 0.036(2) 0.030(2) 0.030(2) -0.011(1) -0.007(1) 0.009(1)
C6 0.030(2) 0.026(2) 0.029(2) -0.010(1) -0.006(1) 0.011(1)
C7 0.035(2) 0.033(2) 0.027(2) -0.008(1) -0.002(1) 0.007(1)
C8 0.027(2) 0.028(2) 0.030(2) 0.004(1) 0.000(1) 0.005(1)
C9 0.027(2) 0.031(2) 0.031(2) -0.006(1) 0.000(1) 0.004(1)
C10 0.023(1) 0.030(2) 0.026(2) -0.003(1) 0.000(1) 0.005(1)
C11 0.028(2) 0.032(2) 0.021(2) -0.002(1) 0.002(1) 0.002(1)
C12 0.029(2) 0.027(2) 0.023(2) -0.004(1) 0.001(1) -0.002(1)
C13 0.024(1) 0.025(2) 0.028(2) 0.001(1) 0.002(1) 0.000(1)
C14 0.029(2) 0.021(2) 0.035(2) 0.006(1) 0.000(1) 0.000(1)
C15 0.024(1) 0.019(1) 0.029(2) -0.002(1) -0.005(1) 0.006(1)
C16 0.034(2) 0.017(1) 0.023(2) 0.001(1) -0.004(1) 0.002(1)
C17 0.031(2) 0.016(1) 0.030(2) 0.000(1) 0.000(1) 0.002(1)
C18 0.027(2) 0.019(2) 0.038(2) -0.001(1) -0.007(1) 0.007(1)
C19 0.038(2) 0.020(2) 0.026(2) 0.000(1) -0.006(1) 0.008(1)
C20 0.032(2) 0.016(1) 0.026(2) -0.002(1) -0.003(1) 0.006(1)
C21 0.031(2) 0.029(2) 0.029(2) -0.005(1) -0.005(1) 0.012(1)
C22 0.022(1) 0.035(2) 0.025(2) 0.001(1) 0.001(1) 0.008(1)
C23 0.026(2) 0.028(2) 0.027(2) -0.005(1) 0.000(1) 0.004(1)
C24 0.028(2) 0.026(2) 0.020(2) -0.004(1) 0.000(1) 0.006(1)
C25 0.029(2) 0.028(2) 0.022(2) 0.001(1) -0.001(1) 0.005(1)
C26 0.027(2) 0.030(2) 0.022(2) -0.001(1) 0.000(1) 0.001(1)
C27 0.029(2) 0.031(2) 0.021(2) 0.002(1) 0.004(1) 0.003(1)
C28 0.032(2) 0.033(2) 0.026(2) 0.006(1) 0.001(1) -0.003(1)
C29 0.039(2) 0.022(2) 0.032(2) 0.000(1) -0.008(1) 0.000(1)
C30 0.041(2) 0.024(2) 0.025(2) 0.004(1) -0.005(1) -0.003(1)
C31 0.036(2) 0.021(2) 0.028(2) 0.008(1) 0.000(1) 0.001(1)
C32 0.031(2) 0.022(2) 0.030(2) 0.004(1) -0.005(1) 0.000(1)
C33 0.039(2) 0.020(2) 0.030(2) 0.007(1) -0.007(1) 0.001(1)
C34 0.040(2) 0.016(2) 0.032(2) 0.004(1) -0.003(1) 0.002(1)
C35 0.048(2) 0.021(2) 0.036(2) -0.005(1) -0.008(2) 0.005(1)
C36 0.048(2) 0.027(2) 0.037(2) -0.004(2) 0.000(2) 0.003(2)
C37 0.098(4) 0.031(2) 0.042(2) -0.009(2) -0.010(2) 0.016(2)
C38 0.049(2) 0.046(2) 0.060(3) -0.010(2) -0.019(2) 0.010(2)
C39 0.027(2) 0.113(4) 0.079(4) 0.002(2) -0.009(2) 0.053(3)
C40 0.066(4) 0.29(1) 0.049(3) 0.050(5) 0.012(3) 0.056(5)
C41 0.075(4) 0.099(5) 0.149(6) -0.042(3) -0.044(4) 0.088(5)

loop_
_atom_type_symbol
_atom_type_description
_atom_type_scat_dispersion_real
_atom_type_scat_dispersion_imag
_atom_type_scat_source
H H 0.000 0.000
;International Tables for Crystallography
(1992, Vol. C, Table 6.1.1.2)
;
C C 0.003 0.002
;International Tables for Crystallography
(1992, Vol. C, Tables 4.2.6.8 and 6.1.1.1)
;
O O 0.011 0.006
;International Tables for Crystallography
(1992, Vol. C, Tables 4.2.6.8 and 6.1.1.1)
;

loop_
_geom_angle_atom_site_label_1
_geom_angle_atom_site_label_2
_geom_angle_atom_site_label_3
_geom_angle
_geom_angle_publ_flag
O1 C1 C2 116.4(3) yes
O1 C1 C6 122.8(3) yes
C2 C1 C6 120.7(3) yes
C1 C2 C3 122.0(3) yes
C2 C3 C4 117.4(3) yes
C2 C3 C35 120.8(3) yes
C4 C3 C35 121.7(3) yes
O2 C4 C3 117.6(3) yes
O2 C4 C5 121.8(3) yes
C3 C4 C5 120.6(3) yes
C4 C5 C6 122.0(3) yes
C1 C6 C5 117.2(3) yes
C1 C6 C7 122.3(3) yes
C5 C6 C7 120.4(3) yes
C6 C7 C10 112.0(3) yes
O3 C8 C9 116.7(3) yes
O3 C8 C13 122.7(3) yes
C9 C8 C13 120.6(3) yes
C8 C9 C10 121.6(3) yes
C7 C10 C9 120.2(3) yes
C7 C10 C11 122.1(3) yes
C9 C10 C11 117.7(3) yes
O4 C11 C10 117.7(3) yes
O4 C11 C12 121.1(3) yes
C10 C11 C12 121.2(3) yes
C11 C12 C13 121.0(3) yes
C8 C13 C12 118.0(3) yes
C8 C13 C14 122.7(3) yes
C12 C13 C14 119.2(3) yes
C13 C14 C17 111.3(3) yes
O5 C15 C16 120.0(3) yes
O5 C15 C20 119.2(3) yes
C16 C15 C20 120.8(3) yes
C15 C16 C17 121.9(3) yes
C14 C17 C16 121.0(3) yes
C14 C17 C18 122.0(3) yes
C16 C17 C18 117.0(3) yes
O6 C18 C17 117.0(3) yes
O6 C18 C19 121.8(3) yes
C17 C18 C19 121.1(3) yes
C18 C19 C20 121.4(3) yes
C15 C20 C19 117.7(3) yes
C15 C20 C21 121.5(3) yes
C19 C20 C21 120.7(3) yes
C20 C21 C24 111.8(2) yes
O7 C22 C23 121.6(3) yes
O7 C22 C27 117.2(3) yes
C23 C22 C27 121.2(3) yes
C22 C23 C24 121.7(3) yes
C21 C24 C23 121.3(3) yes
C21 C24 C25 120.7(3) yes
C23 C24 C25 118.0(3) yes
O8 C25 C24 118.5(3) yes
O8 C25 C26 121.8(3) yes
C24 C25 C26 119.8(3) yes
C25 C26 C27 121.9(3) yes
C22 C27 C26 117.3(3) yes
C22 C27 C28 122.9(3) yes
C26 C27 C28 119.8(3) yes
C27 C28 C31 112.6(3) yes
O9 C29 C30 119.4(3) yes
O9 C29 C34 119.9(3) yes
C30 C29 C34 120.6(3) yes
C29 C30 C31 122.1(3) yes
C28 C31 C30 121.2(3) yes
C28 C31 C32 121.7(3) yes
C30 C31 C32 117.1(3) yes
O10 C32 C31 122.8(3) yes
O10 C32 C33 116.5(3) yes
C31 C32 C33 120.7(3) yes
C32 C33 C34 121.6(3) yes
C29 C34 C33 117.9(3) yes
C29 C34 C35 122.6(3) yes
C33 C34 C35 119.4(3) yes
C3 C35 C34 110.7(3) yes
O11 C36 C37 120.8(3) yes
O11 C36 C38 121.6(3) yes
C37 C36 C38 117.7(3) yes
O12 C39 C40 120.6(6) yes
O12 C39 C41 118.8(5) yes
C40 C39 C41 120.6(6) yes
O13 C42 C43 120.0(5) yes
O13 C42 C44 121.0(4) yes
C43 C42 C44 118.7(4) yes
O14 C45 C46 118.6(4) yes
O14 C45 C47 119.1(5) yes
C46 C45 C47 122.1(5) yes
O15 C48 C46 123.2(9) yes
O15 C48 C47 111.0(9) yes
C46 C48 C47 124.2(8) yes
O16 C49 C44 127.0(8) yes
O16 C49 C50 118.8(9) yes
C44 C49 C50 114.2(8) yes

loop_
_geom_bond_atom_site_label_1
_geom_bond_atom_site_label_2
_geom_bond_distance
_geom_bond_publ_flag
O1 C1 1.380(4) yes
O2 C4 1.377(4) yes
O3 C8 1.380(4) yes
O4 C11 1.390(4) yes
O5 C15 1.405(3) yes
O6 C18 1.391(4) yes
O7 C22 1.393(4) yes
O8 C25 1.367(4) yes
O9 C29 1.380(4) yes
O10 C32 1.373(4) yes
O11 C36 1.217(4) yes
O12 C39 1.218(5) yes
O13 C42 1.224(6) yes
O14 C45 1.222(6) yes
O15 C48 1.21(1) yes
O16 C49 1.25(1) yes
C1 C2 1.387(5) yes
C1 C6 1.394(4) yes
C2 C3 1.385(5) yes
C3 C4 1.400(5) yes
C3 C35 1.509(5) yes
C4 C5 1.383(5) yes
C5 C6 1.395(5) yes
C6 C7 1.518(5) yes
C7 C10 1.522(4) yes
C8 C9 1.391(5) yes
C8 C13 1.386(4) yes
C9 C10 1.383(4) yes
C10 C11 1.396(4) yes
C11 C12 1.377(5) yes
C12 C13 1.400(4) yes
C13 C14 1.522(4) yes
C14 C17 1.510(5) yes
C15 C16 1.383(4) yes
C15 C20 1.391(4) yes
C16 C17 1.390(4) yes
C17 C18 1.401(4) yes
C18 C19 1.383(5) yes
C19 C20 1.390(4) yes
C20 C21 1.508(5) yes
C21 C24 1.512(5) yes
C22 C23 1.376(5) yes
C22 C27 1.386(4) yes
C23 C24 1.388(4) yes
C24 C25 1.400(4) yes
C25 C26 1.388(4) yes
C26 C27 1.400(4) yes
C27 C28 1.511(5) yes
C28 C31 1.510(5) yes
C29 C30 1.384(5) yes
C29 C34 1.387(5) yes
C30 C31 1.393(4) yes
C31 C32 1.406(4) yes
C32 C33 1.380(5) yes
C33 C34 1.398(4) yes
C34 C35 1.521(5) yes
C36 C37 1.506(5) yes
C36 C38 1.511(5) yes
C39 C40 1.493(8) yes
C39 C41 1.553(8) yes
C42 C43 1.493(7) yes
C42 C44 1.513(6) yes
C44 C49 1.59(1) yes
C45 C46 1.558(6) yes
C45 C47 1.401(7) yes
C46 C48 1.39(1) yes
C47 C48 1.54(1) yes
C49 C50 1.50(2) yes

loop_
_geom_contact_atom_site_label_1
_geom_contact_atom_site_label_2
_geom_contact_distance
_geom_contact_site_symmetry_2
O1 C33 3.339(4) 2_665
O2 O13 2.544(4) 2_776
O2 C49 3.002(10) 2_776
O2 O16 3.162(8) 2_776
O2 C42 3.247(6) 2_776
O2 C44 3.320(5) 2_776
O2 C50 3.54(1) 2_776
O3 O7 2.720(3) 1_655
O3 C23 3.328(4) 1_655
O3 C22 3.423(4) 1_655
O3 O11 3.598(4) 1_655
O4 O5 2.800(3) 2_655
O4 C44 3.298(5) 1_544
O5 O11 2.708(3) .
O5 C12 3.567(4) 2_655
O6 O16 2.541(7) 2_766
O6 O14 2.802(4) 2_766
O6 C49 3.292(10) 2_766
O6 C44 3.491(5) 2_766
O7 C40 3.496(7) 1_455
O7 C47 3.551(6) 2_666
O8 O12 2.786(3) .
O8 C43 3.413(6) 1_545
O9 O15 2.631(8) .
O9 C48 3.31(1) .
O9 C46 3.355(5) .
O9 C41 3.469(6) .
O10 O13 3.330(5) 2_676
O11 C15 3.356(4) .
O11 C12 3.358(4) 2_655
O11 C16 3.577(4) .
O12 C26 3.264(4) .
O12 C47 3.321(6) 2_766
O12 C25 3.405(4) .
O12 C50 3.51(1) 1_545
O12 C41 3.574(6) 2_766
O13 C32 3.316(5) 2_676
O13 C41 3.369(7) 2_776
O13 C31 3.483(5) 2_676
O13 C4 3.570(5) 2_776
O14 C45 3.500(6) 2_776
O14 C46 3.523(6) 2_776
O15 C41 2.62(1) .
O15 C27 3.356(9) 2_666
O15 C22 3.381(9) 2_666
O16 C18 3.463(8) 2_766
C2 C37 3.528(5) 2_665
C6 C7 3.502(4) 2_765
C10 C14 3.592(5) 2_755
C11 C14 3.510(4) 2_755
C12 C13 3.505(4) 2_755
C13 C13 3.480(6) 2_755
C22 C48 3.41(1) 2_666
C23 C48 3.37(1) 2_666
C23 C45 3.485(6) 2_666
C29 C43 3.577(6) 2_676
C30 C43 3.339(6) 2_676
C31 C43 3.469(6) 2_676
C31 C42 3.487(6) 2_676
C32 C42 3.307(6) 2_676
C33 C42 3.533(6) 2_676
C33 C44 3.557(5) 2_676
C38 C40 3.552(8) .
C41 C41 3.50(1) 2_766
C45 C45 3.52(1) 2_776
